data_4074403
loop_
_publ_author_name
'Scriban, Corina'
'Glueck, David S.'
'DiPasquale, Antonio G.'
'Rheingold, Arnold L.'

_publ_section_title
;
 Chiral Platinum Duphos Terminal Phosphido Complexes:&#x00A0; Synthesis,
 Structure, Phosphido Transfer, and Ligand Behavior
;
_journal_issue 22
_journal_name_full Organometallics
_journal_page_first 5435
_journal_paper_doi 10.1021/om060614y
_journal_volume 25
_journal_year 2006
_chemical_absolute_configuration ad
_chemical_formula_sum 'C40 H59 P3 Pt'
_chemical_formula_weight 827.87
_chemical_name_systematic
;
?
;
_space_group_IT_number 19
_symmetry_cell_setting orthorhombic
_symmetry_space_group_name_Hall 'P 2ac 2ab'
_symmetry_space_group_name_H-M 'P 21 21 21'
_atom_sites_solution_hydrogens geom
_atom_sites_solution_primary direct
_atom_sites_solution_secondary difmap
_audit_creation_method SHELXL-97
_cell_angle_alpha 90.00
_cell_angle_beta 90.00
_cell_angle_gamma 90.00
_cell_formula_units_Z 4
_cell_length_a 10.3213(18)
_cell_length_b 15.712(3)
_cell_length_c 28.338(5)
_cell_measurement_reflns_used 7000
_cell_measurement_temperature 218(2)
_cell_measurement_theta_max 28.13
_cell_measurement_theta_min 2.52
_cell_volume 4595.5(14)
_computing_cell_refinement 'Bruker SMART'
_computing_data_collection 'Bruker SMART'
_computing_data_reduction 'Bruker SAINT'
_computing_molecular_graphics 'Bruker SHELXTL'
_computing_publication_material 'Bruker SHELXTL'
_computing_structure_refinement 'SHELXL-97 (Sheldrick, 1997)'
_computing_structure_solution 'SHELXS-97 (Sheldrick, 1990)'
_diffrn_ambient_temperature 218(2)
_diffrn_measured_fraction_theta_full 0.975
_diffrn_measured_fraction_theta_max 0.975
_diffrn_measurement_device_type 'CCD area detector'
_diffrn_measurement_method 'phi and omega scans'
_diffrn_radiation_monochromator graphite
_diffrn_radiation_source 'fine-focus sealed tube'
_diffrn_radiation_type MoK\a
_diffrn_radiation_wavelength 0.71073
_diffrn_reflns_av_R_equivalents 0.0365
_diffrn_reflns_av_sigmaI/netI 0.0507
_diffrn_reflns_limit_h_max 13
_diffrn_reflns_limit_h_min -13
_diffrn_reflns_limit_k_max 18
_diffrn_reflns_limit_k_min -20
_diffrn_reflns_limit_l_max 37
_diffrn_reflns_limit_l_min -37
_diffrn_reflns_number 33740
_diffrn_reflns_theta_full 28.32
_diffrn_reflns_theta_max 28.32
_diffrn_reflns_theta_min 1.94
_exptl_absorpt_coefficient_mu 3.179
_exptl_absorpt_correction_T_max 0.530
_exptl_absorpt_correction_T_min 0.400
_exptl_absorpt_correction_type multi-scan
_exptl_absorpt_process_details SADABS
_exptl_crystal_colour yellow
_exptl_crystal_density_diffrn 1.197
_exptl_crystal_density_method 'not measured'
_exptl_crystal_description block
_exptl_crystal_F_000 1688
_exptl_crystal_size_max 0.30
_exptl_crystal_size_mid 0.30
_exptl_crystal_size_min 0.20
_refine_diff_density_max 1.261
_refine_diff_density_min -0.650
_refine_diff_density_rms 0.121
_refine_ls_abs_structure_details 'Flack H D (1983), Acta Cryst. A39, 876-881'
_refine_ls_abs_structure_Flack 0.003(6)
_refine_ls_extinction_method none
_refine_ls_goodness_of_fit_ref 1.010
_refine_ls_hydrogen_treatment constr
_refine_ls_matrix_type full
_refine_ls_number_parameters 397
_refine_ls_number_reflns 10997
_refine_ls_number_restraints 0
_refine_ls_restrained_S_all 1.010
_refine_ls_R_factor_all 0.0373
_refine_ls_R_factor_gt 0.0326
_refine_ls_shift/su_max 0.002
_refine_ls_shift/su_mean 0.000
_refine_ls_structure_factor_coef Fsqd
_refine_ls_weighting_details 'calc w=1/[\s^2^(Fo^2^)+(0.0460P)^2^+0.0000P] where P=(Fo^2^+2Fc^2^)/3'
_refine_ls_weighting_scheme calc
_refine_ls_wR_factor_gt 0.0855
_refine_ls_wR_factor_ref 0.0865
_reflns_number_gt 9827
_reflns_number_total 10997
_reflns_threshold_expression >2sigma(I)
_cod_data_source_file om060614ysi20060707_011828.cif
_cod_data_source_block glu135
_cod_depositor_comments
;
The following automatic conversions were performed:

'_symmetry_cell_setting' value 'Orthorhombic' changed to
'orthorhombic' according to
/home/saulius/struct/CIF-dictionaries/cif_core.dic dictionary named
'cif_core.dic' version 2.4.1 from 2010-06-29.

Automatic conversion script
Id: cif_fix_values 1715 2011-07-08 13:25:40Z adriana 
;
_cod_original_cell_volume 4595.7(14)
_cod_original_sg_symbol_H-M P2(1)2(1)2(1)
_cod_database_code 4074403

loop_
_symmetry_equiv_pos_as_xyz
'x, y, z'
'-x+1/2, -y, z+1/2'
'-x, y+1/2, -z+1/2'
'x+1/2, -y+1/2, -z'

loop_
_atom_site_label
_atom_site_type_symbol
_atom_site_fract_x
_atom_site_fract_y
_atom_site_fract_z
_atom_site_U_iso_or_equiv
_atom_site_adp_type
_atom_site_occupancy
_atom_site_symmetry_multiplicity
_atom_site_calc_flag
_atom_site_refinement_flags
Pt1 Pt 0.011395(14) 0.413227(11) 0.804853(6) 0.03334(6) Uani 1 1 d .
P1 P 0.08143(14) 0.49653(9) 0.74388(5) 0.0438(3) Uani 1 1 d .
P2 P 0.20377(11) 0.44880(9) 0.84098(5) 0.0373(3) Uani 1 1 d .
P3 P -0.05703(12) 0.30931(8) 0.86044(4) 0.0377(3) Uani 1 1 d .
C1 C -0.1500(5) 0.3794(3) 0.76577(18) 0.0409(12) Uani 1 1 d .
C2 C -0.1455(6) 0.3123(4) 0.7345(2) 0.0502(13) Uani 1 1 d .
H2A H -0.0682 0.2812 0.7315 0.060 Uiso 1 1 calc R
C3 C -0.2528(7) 0.2893(5) 0.7072(2) 0.0713(19) Uani 1 1 d .
H3A H -0.2464 0.2427 0.6865 0.086 Uiso 1 1 calc R
C4 C -0.3665(7) 0.3332(5) 0.7099(3) 0.080(2) Uani 1 1 d .
H4A H -0.4372 0.3186 0.6907 0.096 Uiso 1 1 calc R
C5 C -0.3752(6) 0.3967(4) 0.7403(3) 0.0692(19) Uani 1 1 d .
H5A H -0.4545 0.4257 0.7432 0.083 Uiso 1 1 calc R
C6 C -0.2693(5) 0.4228(4) 0.7687(2) 0.0516(13) Uani 1 1 d .
H6A H -0.2786 0.4690 0.7895 0.062 Uiso 1 1 calc R
C7 C 0.0941(7) 0.4422(4) 0.68554(19) 0.0581(15) Uani 1 1 d .
H7A H 0.0234 0.3997 0.6849 0.070 Uiso 1 1 calc R
C8 C 0.0588(8) 0.5086(5) 0.6491(2) 0.077(2) Uani 1 1 d .
H8A H 0.0297 0.4817 0.6198 0.093 Uiso 1 1 calc R
H8B H 0.1332 0.5453 0.6421 0.093 Uiso 1 1 calc R
C9 C -0.0526(9) 0.5609(5) 0.6718(3) 0.089(3) Uani 1 1 d .
H9A H -0.0737 0.6100 0.6519 0.107 Uiso 1 1 calc R
H9B H -0.1303 0.5255 0.6748 0.107 Uiso 1 1 calc R
C10 C -0.0081(6) 0.5913(3) 0.72082(19) 0.0556(13) Uani 1 1 d .
H10A H 0.0564 0.6371 0.7158 0.067 Uiso 1 1 calc R
C11 C 0.2181(9) 0.3928(5) 0.6773(3) 0.091(3) Uani 1 1 d .
H11A H 0.2158 0.3670 0.6462 0.137 Uiso 1 1 calc R
H11B H 0.2263 0.3487 0.7011 0.137 Uiso 1 1 calc R
H11C H 0.2916 0.4311 0.6794 0.137 Uiso 1 1 calc R
C12 C -0.1111(7) 0.6262(4) 0.7534(3) 0.078(2) Uani 1 1 d .
H12A H -0.1517 0.6753 0.7388 0.117 Uiso 1 1 calc R
H12B H -0.0717 0.6430 0.7830 0.117 Uiso 1 1 calc R
H12C H -0.1759 0.5828 0.7592 0.117 Uiso 1 1 calc R
C13 C 0.2422(5) 0.5398(4) 0.7581(2) 0.0478(13) Uani 1 1 d .
C14 C 0.3137(6) 0.5906(4) 0.7261(2) 0.0593(15) Uani 1 1 d .
H14A H 0.2795 0.6027 0.6961 0.071 Uiso 1 1 calc R
C15 C 0.4308(6) 0.6218(4) 0.7385(3) 0.0709(19) Uani 1 1 d .
H15A H 0.4777 0.6553 0.7170 0.085 Uiso 1 1 calc R
C16 C 0.4824(6) 0.6049(4) 0.7826(3) 0.0741(19) Uani 1 1 d .
H16A H 0.5634 0.6276 0.7911 0.089 Uiso 1 1 calc R
C17 C 0.4144(5) 0.5545(4) 0.8142(2) 0.0606(17) Uani 1 1 d .
H17A H 0.4493 0.5425 0.8441 0.073 Uiso 1 1 calc R
C18 C 0.2932(4) 0.5213(3) 0.8012(2) 0.0426(11) Uani 1 1 d .
C19 C 0.3267(5) 0.3669(4) 0.85362(19) 0.0459(13) Uani 1 1 d .
H19A H 0.4125 0.3894 0.8443 0.055 Uiso 1 1 calc R
C20 C 0.3056(7) 0.2813(4) 0.8282(3) 0.0677(18) Uani 1 1 d .
H20A H 0.3749 0.2424 0.8364 0.102 Uiso 1 1 calc R
H20B H 0.3054 0.2904 0.7943 0.102 Uiso 1 1 calc R
H20C H 0.2232 0.2572 0.8378 0.102 Uiso 1 1 calc R
C21 C 0.3238(6) 0.3580(4) 0.9075(2) 0.0560(15) Uani 1 1 d .
H21A H 0.4022 0.3294 0.9189 0.067 Uiso 1 1 calc R
H21B H 0.2480 0.3252 0.9176 0.067 Uiso 1 1 calc R
C22 C 0.3168(5) 0.4496(4) 0.9266(2) 0.0561(16) Uani 1 1 d .
H22A H 0.3008 0.4487 0.9607 0.067 Uiso 1 1 calc R
H22B H 0.3991 0.4789 0.9209 0.067 Uiso 1 1 calc R
C23 C 0.2085(5) 0.4956(4) 0.90182(19) 0.0447(13) Uani 1 1 d .
H23A H 0.1271 0.4783 0.9177 0.054 Uiso 1 1 calc R
C24 C 0.2161(6) 0.5932(4) 0.9053(3) 0.0679(18) Uani 1 1 d .
H24A H 0.2176 0.6100 0.9382 0.102 Uiso 1 1 calc R
H24B H 0.1411 0.6181 0.8900 0.102 Uiso 1 1 calc R
H24C H 0.2944 0.6130 0.8899 0.102 Uiso 1 1 calc R
C25 C -0.0553(4) 0.3556(3) 0.92136(16) 0.0360(10) Uani 1 1 d .
C26 C 0.0089(4) 0.3089(3) 0.95812(15) 0.0366(9) Uani 1 1 d .
C27 C 0.0553(5) 0.2170(4) 0.95047(18) 0.0467(13) Uani 1 1 d .
H27A H 0.0918 0.2125 0.9183 0.056 Uiso 1 1 calc R
C28 C -0.0610(6) 0.1561(4) 0.9542(2) 0.0605(16) Uani 1 1 d .
H28A H -0.0320 0.0981 0.9491 0.091 Uiso 1 1 calc R
H28B H -0.1250 0.1710 0.9306 0.091 Uiso 1 1 calc R
H28C H -0.0993 0.1608 0.9854 0.091 Uiso 1 1 calc R
C29 C 0.1579(6) 0.1889(4) 0.9855(3) 0.073(2) Uani 1 1 d .
H29A H 0.2324 0.2263 0.9832 0.110 Uiso 1 1 calc R
H29B H 0.1841 0.1310 0.9784 0.110 Uiso 1 1 calc R
H29C H 0.1228 0.1915 1.0172 0.110 Uiso 1 1 calc R
C30 C 0.0226(5) 0.3461(4) 1.00201(18) 0.0492(12) Uani 1 1 d .
H30A H 0.0652 0.3150 1.0258 0.059 Uiso 1 1 calc R
C31 C -0.0230(5) 0.4266(4) 1.01289(18) 0.0504(13) Uani 1 1 d .
C32 C 0.0017(8) 0.4672(5) 1.0598(2) 0.0767(19) Uani 1 1 d .
H32A H -0.0467 0.5216 1.0588 0.092 Uiso 1 1 calc R
C33 C 0.1324(11) 0.4909(9) 1.0692(4) 0.171(6) Uani 1 1 d .
H33A H 0.1652 0.5251 1.0434 0.257 Uiso 1 1 calc R
H33B H 0.1850 0.4401 1.0726 0.257 Uiso 1 1 calc R
H33C H 0.1359 0.5236 1.0982 0.257 Uiso 1 1 calc R
C34 C -0.053(2) 0.4210(8) 1.1005(3) 0.261(13) Uani 1 1 d .
H34A H -0.0346 0.4525 1.1292 0.392 Uiso 1 1 calc R
H34B H -0.0133 0.3650 1.1025 0.392 Uiso 1 1 calc R
H34C H -0.1455 0.4151 1.0966 0.392 Uiso 1 1 calc R
C35 C -0.0921(5) 0.4690(4) 0.97723(19) 0.0449(12) Uani 1 1 d .
H35A H -0.1291 0.5223 0.9840 0.054 Uiso 1 1 calc R
C36 C -0.1078(4) 0.4349(3) 0.93239(17) 0.0370(11) Uani 1 1 d .
C37 C -0.1896(5) 0.4879(4) 0.8977(2) 0.0454(13) Uani 1 1 d .
H37A H -0.1859 0.4590 0.8667 0.055 Uiso 1 1 calc R
C38 C -0.1400(6) 0.5770(4) 0.8907(2) 0.0641(16) Uani 1 1 d .
H38A H -0.1950 0.6067 0.8683 0.096 Uiso 1 1 calc R
H38B H -0.0521 0.5749 0.8786 0.096 Uiso 1 1 calc R
H38C H -0.1408 0.6070 0.9206 0.096 Uiso 1 1 calc R
C39 C -0.3315(5) 0.4885(5) 0.9134(3) 0.0691(18) Uani 1 1 d .
H39A H -0.3826 0.5211 0.8910 0.104 Uiso 1 1 calc R
H39B H -0.3381 0.5143 0.9444 0.104 Uiso 1 1 calc R
H39C H -0.3637 0.4306 0.9147 0.104 Uiso 1 1 calc R
C40 C -0.2349(5) 0.2865(4) 0.8555(2) 0.0546(15) Uani 1 1 d .
H40A H -0.2591 0.2439 0.8787 0.082 Uiso 1 1 calc R
H40B H -0.2541 0.2654 0.8241 0.082 Uiso 1 1 calc R
H40C H -0.2835 0.3383 0.8612 0.082 Uiso 1 1 calc R

loop_
_atom_site_aniso_label
_atom_site_aniso_U_11
_atom_site_aniso_U_22
_atom_site_aniso_U_33
_atom_site_aniso_U_23
_atom_site_aniso_U_13
_atom_site_aniso_U_12
Pt1 0.03702(8) 0.03401(9) 0.02898(9) 0.00373(7) -0.00069(7) 0.00036(7)
P1 0.0530(7) 0.0424(8) 0.0360(7) 0.0090(6) 0.0006(6) -0.0006(6)
P2 0.0323(5) 0.0403(7) 0.0392(7) 0.0070(6) 0.0019(5) 0.0001(5)
P3 0.0453(6) 0.0374(7) 0.0306(6) 0.0032(5) -0.0019(5) -0.0053(5)
C1 0.046(3) 0.045(3) 0.032(3) 0.007(2) -0.009(2) -0.005(2)
C2 0.064(3) 0.039(3) 0.048(3) 0.002(3) 0.001(3) -0.003(2)
C3 0.099(5) 0.062(4) 0.053(4) -0.010(3) -0.010(4) -0.016(4)
C4 0.082(5) 0.080(5) 0.079(5) -0.008(4) -0.042(4) -0.010(4)
C5 0.055(3) 0.065(5) 0.088(5) 0.000(4) -0.029(3) 0.000(3)
C6 0.054(3) 0.052(3) 0.049(3) 0.003(3) -0.013(2) 0.004(3)
C7 0.089(4) 0.055(4) 0.031(3) 0.007(2) 0.007(3) -0.010(3)
C8 0.109(6) 0.077(5) 0.046(4) 0.012(3) -0.011(4) -0.006(4)
C9 0.110(6) 0.089(6) 0.070(5) 0.038(4) -0.040(4) -0.015(5)
C10 0.069(3) 0.046(3) 0.052(3) 0.023(2) -0.007(3) 0.001(4)
C11 0.136(7) 0.075(6) 0.063(5) -0.009(4) 0.038(5) 0.000(5)
C12 0.070(4) 0.046(4) 0.117(7) 0.021(4) 0.006(4) 0.014(3)
C13 0.043(3) 0.046(3) 0.054(4) 0.008(3) 0.012(2) 0.000(2)
C14 0.067(3) 0.050(3) 0.061(4) 0.015(3) 0.009(3) 0.002(3)
C15 0.064(4) 0.064(4) 0.085(5) 0.030(4) 0.026(4) -0.010(3)
C16 0.042(3) 0.065(4) 0.115(6) 0.021(4) 0.014(3) -0.010(3)
C17 0.037(2) 0.069(4) 0.075(4) 0.018(3) 0.002(3) -0.005(2)
C18 0.037(2) 0.044(3) 0.047(3) 0.009(3) 0.010(2) -0.0011(19)
C19 0.035(2) 0.053(3) 0.050(3) 0.010(3) 0.004(2) 0.007(2)
C20 0.070(4) 0.055(4) 0.079(5) -0.005(3) -0.001(3) 0.020(3)
C21 0.049(3) 0.068(4) 0.051(4) 0.017(3) -0.005(3) 0.006(3)
C22 0.041(3) 0.087(5) 0.041(3) 0.006(3) -0.007(2) -0.002(3)
C23 0.035(2) 0.051(3) 0.047(3) -0.002(3) -0.004(2) -0.002(2)
C24 0.062(3) 0.061(4) 0.081(5) -0.018(4) 0.000(3) -0.014(3)
C25 0.032(2) 0.044(3) 0.033(2) 0.000(2) 0.0004(19) -0.0084(19)
C26 0.034(2) 0.040(2) 0.036(2) 0.0082(18) 0.001(2) -0.002(2)
C27 0.055(3) 0.057(3) 0.028(2) 0.008(2) 0.004(2) 0.002(2)
C28 0.078(4) 0.047(4) 0.057(4) 0.002(3) 0.000(3) -0.002(3)
C29 0.066(4) 0.061(4) 0.093(5) 0.023(4) -0.010(4) 0.013(3)
C30 0.046(3) 0.063(3) 0.038(3) 0.008(2) -0.009(2) -0.002(3)
C31 0.049(3) 0.064(4) 0.039(3) -0.005(2) -0.002(2) -0.009(3)
C32 0.091(5) 0.089(5) 0.050(3) -0.014(3) -0.015(4) -0.019(5)
C33 0.139(10) 0.217(14) 0.157(11) -0.112(10) -0.079(9) 0.030(9)
C34 0.57(4) 0.176(13) 0.040(5) -0.007(6) -0.020(11) -0.15(2)
C35 0.041(2) 0.050(3) 0.043(3) -0.008(2) 0.002(2) -0.006(2)
C36 0.0282(19) 0.040(3) 0.042(3) 0.001(2) 0.0024(19) -0.0036(18)
C37 0.039(2) 0.057(4) 0.041(3) 0.002(3) 0.002(2) 0.006(2)
C38 0.062(3) 0.053(4) 0.077(4) 0.010(3) -0.002(3) 0.006(3)
C39 0.042(3) 0.090(5) 0.075(5) 0.004(4) 0.001(3) 0.013(3)
C40 0.059(3) 0.064(4) 0.040(3) 0.007(3) -0.005(3) -0.024(3)

loop_
_atom_type_symbol
_atom_type_description
_atom_type_scat_dispersion_real
_atom_type_scat_dispersion_imag
_atom_type_scat_source
C C 0.0033 0.0016 'International Tables Vol C Tables 4.2.6.8 and 6.1.1.4'
H H 0.0000 0.0000 'International Tables Vol C Tables 4.2.6.8 and 6.1.1.4'
P P 0.1023 0.0942 'International Tables Vol C Tables 4.2.6.8 and 6.1.1.4'
Pt Pt -1.7033 8.3905 'International Tables Vol C Tables 4.2.6.8 and 6.1.1.4'

loop_
_geom_angle_atom_site_label_1
_geom_angle_atom_site_label_2
_geom_angle_atom_site_label_3
_geom_angle
C1 Pt1 P1 89.83(14)
C1 Pt1 P2 173.81(15)
P1 Pt1 P2 85.66(5)
C1 Pt1 P3 86.51(14)
P1 Pt1 P3 171.47(5)
P2 Pt1 P3 97.37(5)
C13 P1 C7 107.5(3)
C13 P1 C10 103.2(3)
C7 P1 C10 95.1(3)
C13 P1 Pt1 109.36(19)
C7 P1 Pt1 115.5(2)
C10 P1 Pt1 124.3(2)
C19 P2 C18 101.9(2)
C19 P2 C23 94.4(3)
C18 P2 C23 107.8(3)
C19 P2 Pt1 120.70(19)
C18 P2 Pt1 107.97(18)
C23 P2 Pt1 121.76(16)
C25 P3 C40 98.8(2)
C25 P3 Pt1 109.95(15)
C40 P3 Pt1 111.89(19)
C2 C1 C6 116.0(5)
C2 C1 Pt1 120.8(4)
C6 C1 Pt1 123.2(4)
C1 C2 C3 121.8(6)
C4 C3 C2 121.2(6)
C5 C4 C3 118.6(6)
C4 C5 C6 122.4(6)
C1 C6 C5 120.0(6)
C8 C7 C11 116.9(6)
C8 C7 P1 105.8(4)
C11 C7 P1 115.5(5)
C7 C8 C9 105.1(5)
C10 C9 C8 108.5(6)
C12 C10 C9 117.0(6)
C12 C10 P1 115.0(4)
C9 C10 P1 102.5(4)
C18 C13 C14 119.6(5)
C18 C13 P1 117.8(4)
C14 C13 P1 122.6(5)
C15 C14 C13 120.3(6)
C14 C15 C16 120.6(6)
C15 C16 C17 119.9(6)
C16 C17 C18 119.5(6)
C13 C18 C17 120.1(5)
C13 C18 P2 119.1(4)
C17 C18 P2 120.8(5)
C21 C19 C20 112.6(5)
C21 C19 P2 104.1(4)
C20 C19 P2 114.9(4)
C19 C21 C22 105.4(5)
C23 C22 C21 108.7(5)
C22 C23 C24 114.3(5)
C22 C23 P2 105.1(4)
C24 C23 P2 116.8(4)
C36 C25 C26 118.3(4)
C36 C25 P3 123.3(4)
C26 C25 P3 118.3(4)
C30 C26 C25 118.9(4)
C30 C26 C27 119.5(4)
C25 C26 C27 121.5(4)
C29 C27 C26 113.5(5)
C29 C27 C28 108.6(5)
C26 C27 C28 109.4(4)
C26 C30 C31 123.5(5)
C30 C31 C35 116.4(4)
C30 C31 C32 122.0(5)
C35 C31 C32 121.6(6)
C33 C32 C34 109.9(11)
C33 C32 C31 116.1(7)
C34 C32 C31 114.9(7)
C36 C35 C31 122.3(5)
C35 C36 C25 120.3(5)
C35 C36 C37 116.1(5)
C25 C36 C37 123.6(5)
C38 C37 C39 111.0(5)
C38 C37 C36 113.6(5)
C39 C37 C36 110.0(5)

loop_
_geom_bond_atom_site_label_1
_geom_bond_atom_site_label_2
_geom_bond_distance
Pt1 C1 2.070(5)
Pt1 P1 2.2849(14)
Pt1 P2 2.3028(13)
Pt1 P3 2.3761(13)
P1 C13 1.838(6)
P1 C7 1.865(6)
P1 C10 1.870(5)
P2 C19 1.843(5)
P2 C18 1.850(5)
P2 C23 1.875(6)
P3 C25 1.874(5)
P3 C40 1.876(5)
C1 C2 1.378(8)
C1 C6 1.409(8)
C2 C3 1.400(8)
C3 C4 1.363(10)
C4 C5 1.322(9)
C5 C6 1.418(8)
C7 C8 1.513(8)
C7 C11 1.514(10)
C8 C9 1.553(11)
C9 C10 1.538(9)
C10 C12 1.511(9)
C13 C18 1.360(8)
C13 C14 1.416(7)
C14 C15 1.352(9)
C15 C16 1.384(10)
C16 C17 1.387(8)
C17 C18 1.405(7)
C19 C21 1.534(8)
C19 C20 1.541(8)
C21 C22 1.538(9)
C22 C23 1.505(7)
C23 C24 1.538(9)
C25 C36 1.394(7)
C25 C26 1.436(6)
C26 C30 1.381(7)
C26 C27 1.536(7)
C27 C29 1.517(8)
C27 C28 1.539(8)
C30 C31 1.385(7)
C31 C35 1.405(7)
C31 C32 1.496(7)
C32 C33 1.425(13)
C32 C34 1.473(13)
C35 C36 1.388(7)
C36 C37 1.541(7)
C37 C38 1.504(9)
C37 C39 1.531(7)
